data_4126243
loop_
_publ_author_name
'Wickramasinghe, Lasantha A.'
'Schrock, Richard R.'
'M\"uller, Peter'
'Ogawa, Takaya'

_publ_section_title
;
 Reduction of Dinitrogen to Ammonia Catalyzed by Molybdenum Diamido
 Complexes.
;
_journal_name_full 'Journal of the American Chemical Society'
_journal_paper_doi 10.1021/jacs.7b04800
_journal_year 2017
_chemical_formula_sum 'C53 H50 B F15 Mo N4 O'
_chemical_formula_weight 1150.72
_space_group_crystal_system triclinic
_space_group_IT_number 2
_space_group_name_Hall '-P 1'
_space_group_name_H-M_alt 'P -1'
_symmetry_space_group_name_Hall '-P 1'
_symmetry_space_group_name_H-M 'P -1'
_atom_sites_solution_hydrogens geom
_atom_sites_solution_primary direct
_atom_sites_solution_secondary difmap
_audit_creation_method SHELXL-2014/7
_cell_angle_alpha 88.041(2)
_cell_angle_beta 76.238(2)
_cell_angle_gamma 61.528(2)
_cell_formula_units_Z 2
_cell_length_a 13.327(2)
_cell_length_b 13.939(2)
_cell_length_c 15.701(2)
_cell_measurement_reflns_used 9388
_cell_measurement_temperature 100(2)
_cell_measurement_theta_max 29.10
_cell_measurement_theta_min 2.39
_cell_volume 2479.6(6)
_computing_cell_refinement 'SAINT 7.46A (Bruker-AXS, 2015)'
_computing_data_collection 'APEX2 v2011.4.0 (Bruker-AXS, 2015)'
_computing_data_reduction 'SAINT 7.46A (Bruker-AXS, 2015)'
_computing_molecular_graphics 'Bruker SHELXTL'
_computing_publication_material 'Bruker SHELXTL'
_computing_structure_refinement 'SHELXL-2014/7 (Sheldrick, 2014)'
_computing_structure_solution 'SHELXT-2015 (Sheldrick, 2015)'
_diffrn_ambient_temperature 100(2)
_diffrn_detector_area_resol_mean 8.3
_diffrn_measured_fraction_theta_full 0.999
_diffrn_measured_fraction_theta_max 1.000
_diffrn_measurement_device_type 'Bruker Smart APEX2 CCD'
_diffrn_measurement_method '\f and \w scans'
_diffrn_radiation_type MoK\a
_diffrn_radiation_wavelength 0.71073
_diffrn_reflns_av_R_equivalents 0.0553
_diffrn_reflns_av_unetI/netI 0.0361
_diffrn_reflns_Laue_measured_fraction_full 0.999
_diffrn_reflns_Laue_measured_fraction_max 1.000
_diffrn_reflns_limit_h_max 19
_diffrn_reflns_limit_h_min -19
_diffrn_reflns_limit_k_max 19
_diffrn_reflns_limit_k_min -19
_diffrn_reflns_limit_l_max 22
_diffrn_reflns_limit_l_min -22
_diffrn_reflns_number 104012
_diffrn_reflns_point_group_measured_fraction_full 0.999
_diffrn_reflns_point_group_measured_fraction_max 1.000
_diffrn_reflns_theta_full 25.242
_diffrn_reflns_theta_max 30.508
_diffrn_reflns_theta_min 1.669
_diffrn_source 'I\mS micro-focus sealed tube, multilayer optics'
_exptl_absorpt_coefficient_mu 0.365
_exptl_absorpt_correction_T_max 0.7462
_exptl_absorpt_correction_T_min 0.5721
_exptl_absorpt_correction_type multi-scan
_exptl_absorpt_process_details 'SADABS (Sheldrick, 2009)'
_exptl_crystal_colour purple
_exptl_crystal_density_diffrn 1.541
_exptl_crystal_density_method 'not measured'
_exptl_crystal_description plate
_exptl_crystal_F_000 1172
_exptl_crystal_size_max 0.380
_exptl_crystal_size_mid 0.340
_exptl_crystal_size_min 0.015
_refine_diff_density_max 0.535
_refine_diff_density_min -1.575
_refine_diff_density_rms 0.073
_refine_ls_extinction_method none
_refine_ls_goodness_of_fit_ref 1.043
_refine_ls_hydrogen_treatment constr
_refine_ls_matrix_type full
_refine_ls_number_parameters 900
_refine_ls_number_reflns 15131
_refine_ls_number_restraints 1521
_refine_ls_restrained_S_all 1.006
_refine_ls_R_factor_all 0.0522
_refine_ls_R_factor_gt 0.0388
_refine_ls_shift/su_max 0.002
_refine_ls_shift/su_mean 0.000
_refine_ls_structure_factor_coef Fsqd
_refine_ls_weighting_details 'w=1/[\s^2^(Fo^2^)+(0.0219P)^2^+3.0609P] where P=(Fo^2^+2Fc^2^)/3'
_refine_ls_weighting_scheme calc
_refine_ls_wR_factor_gt 0.0834
_refine_ls_wR_factor_ref 0.0893
_reflns_Friedel_coverage 0.000
_reflns_number_gt 12548
_reflns_number_total 15131
_reflns_threshold_expression 'I > 2\s(I)'
_cod_data_source_file ja7b04800_si_001.cif
_cod_data_source_block X17097
_cod_original_cell_volume 2479.6(7)
_cod_database_code 4126243
_shelx_shelxl_version_number 2014/7
_shelx_space_group_comment
; 
The symmetry employed for this shelxl refinement is uniquely defined 
by the following loop, which should always be used as a source of 
symmetry information in preference to the above space-group names. 
They are only intended as comments. 
;
_shelx_estimated_absorpt_t_min 0.874
_shelx_estimated_absorpt_t_max 0.995

loop_
_space_group_symop_operation_xyz
'x, y, z'
'-x, -y, -z'

loop_
_atom_site_label
_atom_site_type_symbol
_atom_site_fract_x
_atom_site_fract_y
_atom_site_fract_z
_atom_site_U_iso_or_equiv
_atom_site_adp_type
_atom_site_occupancy
_atom_site_site_symmetry_order
_atom_site_calc_flag
_atom_site_refinement_flags_posn
_atom_site_refinement_flags_adp
_atom_site_refinement_flags_occupancy
_atom_site_disorder_assembly
_atom_site_disorder_group
Mo1 Mo 0.39091(2) 0.79808(2) 0.73603(2) 0.01692(4) Uani 1 1 d . . . . .
N1 N 0.52441(14) 0.69277(13) 0.74337(10) 0.0185(3) Uani 1 1 d D . . . .
B1 B 0.65401(18) 0.60051(17) 0.74185(13) 0.0191(4) Uani 1 1 d D . . . .
C41 C 0.73169(16) 0.60100(15) 0.64321(12) 0.0202(3) Uani 1 1 d D . . . .
C42 C 0.81321(17) 0.63901(15) 0.62311(12) 0.0217(4) Uani 1 1 d D . . . .
C43 C 0.87666(17) 0.63568(16) 0.53808(13) 0.0247(4) Uani 1 1 d D . . . .
C44 C 0.85925(18) 0.59406(17) 0.46784(13) 0.0267(4) Uani 1 1 d D . . . .
C45 C 0.77739(18) 0.55811(17) 0.48363(13) 0.0266(4) Uani 1 1 d D . . . .
C46 C 0.71667(17) 0.56300(16) 0.56913(13) 0.0229(4) Uani 1 1 d D . . . .
F1 F 0.83668(11) 0.68142(10) 0.68693(8) 0.0266(2) Uani 1 1 d D . . . .
F2 F 0.95627(11) 0.67116(11) 0.52377(9) 0.0327(3) Uani 1 1 d D . . . .
F3 F 0.92175(12) 0.58765(12) 0.38569(8) 0.0367(3) Uani 1 1 d D . . . .
F4 F 0.75908(12) 0.51716(12) 0.41598(8) 0.0365(3) Uani 1 1 d D . . . .
F5 F 0.63883(10) 0.52418(10) 0.57947(8) 0.0274(2) Uani 1 1 d D . . . .
C51 C 0.70187(16) 0.62332(15) 0.82225(12) 0.0200(3) Uani 1 1 d D . . . .
C52 C 0.63653(16) 0.70166(16) 0.89325(12) 0.0221(4) Uani 1 1 d D . . . .
C53 C 0.68268(18) 0.71431(17) 0.95979(13) 0.0257(4) Uani 1 1 d D . . . .
C54 C 0.79932(19) 0.64638(18) 0.95729(13) 0.0281(4) Uani 1 1 d D . . . .
C55 C 0.86823(18) 0.56493(18) 0.88916(14) 0.0275(4) Uani 1 1 d D . . . .
C56 C 0.81852(17) 0.55438(16) 0.82496(13) 0.0233(4) Uani 1 1 d D . . . .
F6 F 0.52143(10) 0.77284(10) 0.90122(8) 0.0304(3) Uani 1 1 d D . . . .
F7 F 0.61377(12) 0.79423(12) 1.02556(8) 0.0390(3) Uani 1 1 d D . . . .
F8 F 0.84544(12) 0.65817(13) 1.02082(9) 0.0388(3) Uani 1 1 d D . . . .
F9 F 0.98178(11) 0.49654(12) 0.88642(9) 0.0407(3) Uani 1 1 d D . . . .
F10 F 0.88970(11) 0.47250(10) 0.75997(8) 0.0318(3) Uani 1 1 d D . . . .
C61 C 0.6593(7) 0.4802(4) 0.7561(5) 0.0192(10) Uani 0.672(10) 1 d D U P A 1
C62 C 0.5895(5) 0.4705(4) 0.8337(4) 0.0233(9) Uani 0.672(10) 1 d D U P A 1
C63 C 0.5895(5) 0.3739(4) 0.8585(3) 0.0256(8) Uani 0.672(10) 1 d D U P A 1
C64 C 0.6635(4) 0.2794(3) 0.8028(3) 0.0265(8) Uani 0.672(10) 1 d D U P A 1
C65 C 0.7363(4) 0.2829(3) 0.7262(3) 0.0256(8) Uani 0.672(10) 1 d D U P A 1
C66 C 0.7364(6) 0.3803(4) 0.7058(4) 0.0209(9) Uani 0.672(10) 1 d D U P A 1
F11 F 0.5165(4) 0.5607(3) 0.8916(3) 0.0267(7) Uani 0.672(10) 1 d D U P A 1
F12 F 0.5196(4) 0.3717(3) 0.93439(17) 0.0368(8) Uani 0.672(10) 1 d D U P A 1
F13 F 0.6633(4) 0.1851(3) 0.8240(3) 0.0367(8) Uani 0.672(10) 1 d D U P A 1
F14 F 0.8085(3) 0.1904(2) 0.6727(3) 0.0364(7) Uani 0.672(10) 1 d D U P A 1
F15 F 0.8174(5) 0.3720(4) 0.6317(3) 0.0273(7) Uani 0.672(10) 1 d D U P A 1
C61A C 0.6410(15) 0.4903(8) 0.7721(10) 0.023(2) Uani 0.328(10) 1 d D U P A 2
C62A C 0.5556(11) 0.4976(8) 0.8451(8) 0.024(2) Uani 0.328(10) 1 d D U P A 2
C63A C 0.5424(10) 0.4093(9) 0.8757(6) 0.0324(19) Uani 0.328(10) 1 d D U P A 2
C64A C 0.6180(11) 0.3078(8) 0.8322(7) 0.0327(19) Uani 0.328(10) 1 d D U P A 2
C65A C 0.7048(10) 0.2929(7) 0.7584(8) 0.0298(19) Uani 0.328(10) 1 d D U P A 2
C66A C 0.7142(13) 0.3858(8) 0.7302(8) 0.027(2) Uani 0.328(10) 1 d D U P A 2
F11A F 0.4797(8) 0.5962(8) 0.8923(6) 0.0308(15) Uani 0.328(10) 1 d D U P A 2
F12A F 0.4581(10) 0.4222(9) 0.9488(4) 0.045(2) Uani 0.328(10) 1 d D U P A 2
F13A F 0.6085(10) 0.2191(7) 0.8616(7) 0.051(2) Uani 0.328(10) 1 d D U P A 2
F14A F 0.7777(8) 0.1947(5) 0.7146(7) 0.0463(19) Uani 0.328(10) 1 d D U P A 2
F15A F 0.8034(10) 0.3652(9) 0.6585(7) 0.0308(17) Uani 0.328(10) 1 d D U P A 2
O1 O 0.29906(12) 0.88420(11) 0.83855(9) 0.0224(3) Uani 1 1 d . . . . .
C1 C 0.23158(17) 0.94870(16) 0.92311(12) 0.0228(4) Uani 1 1 d . . . . .
C2 C 0.10749(19) 1.02368(19) 0.91367(15) 0.0337(5) Uani 1 1 d . . . . .
H2A H 0.1101 1.0720 0.8673 0.051 Uiso 1 1 calc R U . . .
H2B H 0.0580 1.0680 0.9696 0.051 Uiso 1 1 calc R U . . .
H2C H 0.0743 0.9794 0.8980 0.051 Uiso 1 1 calc R U . . .
C3 C 0.2330(2) 0.86859(19) 0.99114(14) 0.0322(5) Uani 1 1 d . . . . .
H3A H 0.1950 0.8283 0.9765 0.048 Uiso 1 1 calc R U . . .
H3B H 0.1902 0.9088 1.0495 0.048 Uiso 1 1 calc R U . . .
H3C H 0.3148 0.8169 0.9914 0.048 Uiso 1 1 calc R U . . .
C4 C 0.2901(2) 1.01342(19) 0.94210(15) 0.0333(5) Uani 1 1 d . . . . .
H4A H 0.3712 0.9627 0.9446 0.050 Uiso 1 1 calc R U . . .
H4B H 0.2458 1.0578 0.9987 0.050 Uiso 1 1 calc R U . . .
H4C H 0.2909 1.0615 0.8952 0.050 Uiso 1 1 calc R U . . .
N2 N 0.43783(14) 0.75275(12) 0.59453(10) 0.0200(3) Uani 1 1 d . . . . .
C11 C 0.36020(17) 0.63521(16) 0.64480(13) 0.0243(4) Uani 1 1 d . . . . .
H11A H 0.3017 0.6184 0.6301 0.029 Uiso 1 1 calc R U . . .
H11B H 0.4231 0.5669 0.6597 0.029 Uiso 1 1 calc R U . . .
C12 C 0.41217(18) 0.67847(16) 0.56739(13) 0.0245(4) Uani 1 1 d . . . . .
C13 C 0.4344(2) 0.65191(17) 0.47827(14) 0.0319(5) Uani 1 1 d . . . . .
H13 H 0.4156 0.6002 0.4585 0.038 Uiso 1 1 calc R U . . .
C14 C 0.4846(2) 0.70220(18) 0.41848(14) 0.0358(5) Uani 1 1 d . . . . .
H14 H 0.5004 0.6847 0.3571 0.043 Uiso 1 1 calc R U . . .
C15 C 0.5118(2) 0.77775(17) 0.44732(13) 0.0301(4) Uani 1 1 d . . . . .
H15 H 0.5472 0.8117 0.4067 0.036 Uiso 1 1 calc R U . . .
C16 C 0.48565(17) 0.80221(15) 0.53775(12) 0.0225(4) Uani 1 1 d . . . . .
C17 C 0.50332(18) 0.88273(16) 0.58432(12) 0.0231(4) Uani 1 1 d . . . . .
H17A H 0.5855 0.8489 0.5898 0.028 Uiso 1 1 calc R U . . .
H17B H 0.4876 0.9478 0.5510 0.028 Uiso 1 1 calc R U . . .
N3 N 0.42067(14) 0.91465(12) 0.67192(10) 0.0197(3) Uani 1 1 d D . . . .
C21 C 0.39310(16) 1.01957(15) 0.71023(12) 0.0199(3) Uani 1 1 d D . . . .
C22 C 0.47816(17) 1.03229(15) 0.74048(12) 0.0216(4) Uani 1 1 d D . . . .
C23 C 0.44861(18) 1.13647(16) 0.77409(13) 0.0251(4) Uani 1 1 d D . . . .
H23 H 0.5056 1.1463 0.7936 0.030 Uiso 1 1 calc R U . . .
C24 C 0.33870(19) 1.22551(16) 0.77972(14) 0.0279(4) Uani 1 1 d D . . . .
H24 H 0.3203 1.2954 0.8036 0.033 Uiso 1 1 calc R U . . .
C25 C 0.25553(18) 1.21242(16) 0.75041(13) 0.0266(4) Uani 1 1 d D . . . .
H25 H 0.1800 1.2739 0.7546 0.032 Uiso 1 1 calc R U . . .
C26 C 0.28007(17) 1.11111(15) 0.71491(12) 0.0224(4) Uani 1 1 d D . . . .
C221 C 0.60077(17) 0.93850(16) 0.73683(13) 0.0240(4) Uani 1 1 d D . . . .
H221 H 0.6022 0.8683 0.7230 0.029 Uiso 1 1 calc R U . . .
C222 C 0.69318(18) 0.94967(18) 0.66329(14) 0.0289(4) Uani 1 1 d D . . . .
H22A H 0.6715 0.9544 0.6073 0.043 Uiso 1 1 calc R U . . .
H22B H 0.7708 0.8856 0.6585 0.043 Uiso 1 1 calc R U . . .
H22C H 0.6960 1.0162 0.6773 0.043 Uiso 1 1 calc R U . . .
C223 C 0.6340(2) 0.93265(19) 0.82474(15) 0.0312(4) Uani 1 1 d D . . . .
H22D H 0.6449 0.9957 0.8351 0.047 Uiso 1 1 calc R U . . .
H22E H 0.7076 0.8647 0.8226 0.047 Uiso 1 1 calc R U . . .
H22F H 0.5709 0.9339 0.8726 0.047 Uiso 1 1 calc R U . . .
C261 C 0.18837(17) 1.10210(16) 0.67874(13) 0.0255(4) Uani 1 1 d D . . . .
H261 H 0.1893 1.0318 0.6952 0.031 Uiso 1 1 calc R U . . .
C262 C 0.06269(19) 1.19596(17) 0.71476(16) 0.0318(5) Uani 1 1 d D . . . .
H26A H 0.0439 1.2037 0.7792 0.048 Uiso 1 1 calc R U . . .
H26B H 0.0069 1.1799 0.6959 0.048 Uiso 1 1 calc R U . . .
H26C H 0.0569 1.2644 0.6922 0.048 Uiso 1 1 calc R U . . .
C263 C 0.2215(2) 1.0979(2) 0.57790(15) 0.0371(5) Uani 1 1 d D . . . .
H26D H 0.2389 1.1576 0.5602 0.056 Uiso 1 1 calc R U . . .
H26E H 0.1556 1.1059 0.5554 0.056 Uiso 1 1 calc R U . . .
H26F H 0.2913 1.0274 0.5537 0.056 Uiso 1 1 calc R U . . .
N4 N 0.30307(14) 0.71887(13) 0.72007(11) 0.0219(3) Uani 1 1 d D U . . .
C31 C 0.1828(4) 0.7453(4) 0.7677(3) 0.0208(10) Uani 0.608(7) 1 d D U P B 1
C32 C 0.1612(4) 0.7002(4) 0.8473(3) 0.0234(9) Uani 0.608(7) 1 d D U P B 1
C33 C 0.0445(4) 0.7293(4) 0.8899(3) 0.0324(9) Uani 0.608(7) 1 d D U P B 1
H33 H 0.0282 0.7012 0.9444 0.039 Uiso 0.608(7) 1 calc R U P B 1
C34 C -0.0474(4) 0.7979(4) 0.8544(3) 0.0372(11) Uani 0.608(7) 1 d D U P B 1
H34 H -0.1261 0.8168 0.8846 0.045 Uiso 0.608(7) 1 calc R U P B 1
C35 C -0.0258(3) 0.8390(4) 0.7755(4) 0.0318(9) Uani 0.608(7) 1 d D U P B 1
H35 H -0.0899 0.8855 0.7513 0.038 Uiso 0.608(7) 1 calc R U P B 1
C36 C 0.0890(4) 0.8138(4) 0.7301(3) 0.0247(8) Uani 0.608(7) 1 d D U P B 1
C321 C 0.2611(5) 0.6110(4) 0.8800(3) 0.0282(10) Uani 0.608(7) 1 d D U P B 1
H321 H 0.3311 0.6233 0.8625 0.034 Uiso 0.608(7) 1 calc R U P B 1
C322 C 0.2933(6) 0.5005(5) 0.8347(5) 0.0358(12) Uani 0.608(7) 1 d D U P B 1
H32A H 0.2261 0.4866 0.8527 0.054 Uiso 0.608(7) 1 calc R U P B 1
H32B H 0.3615 0.4419 0.8519 0.054 Uiso 0.608(7) 1 calc R U P B 1
H32C H 0.3127 0.5026 0.7707 0.054 Uiso 0.608(7) 1 calc R U P B 1
C323 C 0.2326(6) 0.6040(4) 0.9807(3) 0.0407(12) Uani 0.608(7) 1 d D U P B 1
H32D H 0.2050 0.6757 1.0112 0.061 Uiso 0.608(7) 1 calc R U P B 1
H32E H 0.3037 0.5493 0.9971 0.061 Uiso 0.608(7) 1 calc R U P B 1
H32F H 0.1708 0.5827 0.9977 0.061 Uiso 0.608(7) 1 calc R U P B 1
C361 C 0.1074(4) 0.8569(4) 0.6406(4) 0.0280(9) Uani 0.608(7) 1 d D U P B 1
H361 H 0.1869 0.8523 0.6258 0.034 Uiso 0.608(7) 1 calc R U P B 1
C362 C 0.1044(7) 0.7873(6) 0.5681(4) 0.0356(14) Uani 0.608(7) 1 d D U P B 1
H36A H 0.1650 0.7108 0.5664 0.053 Uiso 0.608(7) 1 calc R U P B 1
H36B H 0.1197 0.8150 0.5110 0.053 Uiso 0.608(7) 1 calc R U P B 1
H36C H 0.0266 0.7917 0.5808 0.053 Uiso 0.608(7) 1 calc R U P B 1
C363 C 0.0150(4) 0.9766(3) 0.6412(5) 0.0426(13) Uani 0.608(7) 1 d D U P B 1
H36D H -0.0623 0.9816 0.6473 0.064 Uiso 0.608(7) 1 calc R U P B 1
H36E H 0.0367 1.0050 0.5859 0.064 Uiso 0.608(7) 1 calc R U P B 1
H36F H 0.0114 1.0200 0.6908 0.064 Uiso 0.608(7) 1 calc R U P B 1
C31A C 0.1763(7) 0.7676(6) 0.7481(5) 0.0223(16) Uani 0.392(7) 1 d D U P B 2
C32A C 0.1365(6) 0.7346(7) 0.8291(5) 0.0285(15) Uani 0.392(7) 1 d D U P B 2
C33A C 0.0150(6) 0.7817(7) 0.8653(5) 0.0384(17) Uani 0.392(7) 1 d D U P B 2
H33A H -0.0140 0.7613 0.9202 0.046 Uiso 0.392(7) 1 calc R U P B 2
C34A C -0.0626(6) 0.8571(8) 0.8222(6) 0.045(2) Uani 0.392(7) 1 d D U P B 2
H34A H -0.1448 0.8915 0.8491 0.054 Uiso 0.392(7) 1 calc R U P B 2
C35A C -0.0233(5) 0.8838(7) 0.7406(5) 0.0399(18) Uani 0.392(7) 1 d D U P B 2
H35A H -0.0791 0.9343 0.7113 0.048 Uiso 0.392(7) 1 calc R U P B 2
C36A C 0.0971(5) 0.8382(6) 0.6997(5) 0.0263(14) Uani 0.392(7) 1 d D U P B 2
C21C C 0.2204(7) 0.6434(7) 0.8723(5) 0.0280(15) Uani 0.392(7) 1 d D U P B 2
H21C H 0.2921 0.6519 0.8662 0.034 Uiso 0.392(7) 1 calc R U P B 2
C22C C 0.2590(10) 0.5313(7) 0.8234(7) 0.040(2) Uani 0.392(7) 1 d D U P B 2
H22G H 0.1889 0.5256 0.8219 0.059 Uiso 0.392(7) 1 calc R U P B 2
H22H H 0.3078 0.4715 0.8545 0.059 Uiso 0.392(7) 1 calc R U P B 2
H22I H 0.3046 0.5261 0.7631 0.059 Uiso 0.392(7) 1 calc R U P B 2
C23C C 0.1698(9) 0.6404(8) 0.9708(5) 0.045(2) Uani 0.392(7) 1 d D U P B 2
H23A H 0.1436 0.7108 1.0027 0.068 Uiso 0.392(7) 1 calc R U P B 2
H23B H 0.2309 0.5816 0.9945 0.068 Uiso 0.392(7) 1 calc R U P B 2
H23C H 0.1026 0.6269 0.9778 0.068 Uiso 0.392(7) 1 calc R U P B 2
C61C C 0.1350(6) 0.8611(6) 0.6056(5) 0.0287(15) Uani 0.392(7) 1 d D U P B 2
H61C H 0.2169 0.8502 0.5951 0.034 Uiso 0.392(7) 1 calc R U P B 2
C62C C 0.0547(7) 0.9780(5) 0.5852(6) 0.0393(18) Uani 0.392(7) 1 d D U P B 2
H62A H 0.0874 0.9894 0.5253 0.059 Uiso 0.392(7) 1 calc R U P B 2
H62B H 0.0500 1.0313 0.6273 0.059 Uiso 0.392(7) 1 calc R U P B 2
H62C H -0.0244 0.9879 0.5901 0.059 Uiso 0.392(7) 1 calc R U P B 2
C63C C 0.1358(11) 0.7810(9) 0.5400(6) 0.036(2) Uani 0.392(7) 1 d D U P B 2
H63A H 0.1921 0.7057 0.5474 0.054 Uiso 0.392(7) 1 calc R U P B 2
H63B H 0.1591 0.7977 0.4797 0.054 Uiso 0.392(7) 1 calc R U P B 2
H63C H 0.0567 0.7885 0.5510 0.054 Uiso 0.392(7) 1 calc R U P B 2

loop_
_atom_site_aniso_label
_atom_site_aniso_U_11
_atom_site_aniso_U_22
_atom_site_aniso_U_33
_atom_site_aniso_U_23
_atom_site_aniso_U_13
_atom_site_aniso_U_12
Mo1 0.01785(7) 0.01862(7) 0.01524(7) 0.00012(5) -0.00419(5) -0.00945(6)
N1 0.0228(7) 0.0227(7) 0.0143(7) 0.0024(6) -0.0043(6) -0.0146(6)
B1 0.0205(9) 0.0188(9) 0.0196(9) 0.0040(7) -0.0064(7) -0.0103(8)
C41 0.0189(8) 0.0189(8) 0.0207(8) 0.0028(7) -0.0062(7) -0.0070(7)
C42 0.0236(9) 0.0191(8) 0.0216(9) 0.0028(7) -0.0074(7) -0.0091(7)
C43 0.0224(9) 0.0243(9) 0.0269(10) 0.0063(7) -0.0056(8) -0.0113(8)
C44 0.0246(9) 0.0266(10) 0.0207(9) 0.0036(7) -0.0007(7) -0.0083(8)
C45 0.0270(10) 0.0291(10) 0.0204(9) -0.0025(7) -0.0068(7) -0.0103(8)
C46 0.0208(9) 0.0244(9) 0.0232(9) 0.0009(7) -0.0059(7) -0.0105(7)
F1 0.0327(6) 0.0284(6) 0.0259(6) 0.0034(5) -0.0096(5) -0.0195(5)
F2 0.0326(7) 0.0349(7) 0.0357(7) 0.0077(5) -0.0046(5) -0.0223(6)
F3 0.0377(7) 0.0424(8) 0.0219(6) 0.0034(5) 0.0020(5) -0.0174(6)
F4 0.0398(7) 0.0477(8) 0.0217(6) -0.0059(5) -0.0071(5) -0.0206(6)
F5 0.0256(6) 0.0345(6) 0.0257(6) -0.0029(5) -0.0063(5) -0.0171(5)
C51 0.0222(8) 0.0206(8) 0.0201(8) 0.0054(7) -0.0075(7) -0.0118(7)
C52 0.0213(9) 0.0253(9) 0.0210(9) 0.0049(7) -0.0081(7) -0.0111(7)
C53 0.0299(10) 0.0309(10) 0.0188(9) 0.0017(7) -0.0080(8) -0.0156(8)
C54 0.0327(11) 0.0389(11) 0.0227(9) 0.0092(8) -0.0152(8) -0.0219(9)
C55 0.0226(9) 0.0340(11) 0.0277(10) 0.0115(8) -0.0130(8) -0.0126(8)
C56 0.0230(9) 0.0225(9) 0.0241(9) 0.0056(7) -0.0071(7) -0.0105(7)
F6 0.0218(6) 0.0357(7) 0.0249(6) -0.0065(5) -0.0074(5) -0.0057(5)
F7 0.0399(7) 0.0468(8) 0.0249(6) -0.0097(6) -0.0115(6) -0.0145(6)
F8 0.0402(7) 0.0585(9) 0.0279(7) 0.0074(6) -0.0209(6) -0.0266(7)
F9 0.0260(6) 0.0497(8) 0.0411(8) 0.0094(6) -0.0195(6) -0.0093(6)
F10 0.0256(6) 0.0275(6) 0.0314(6) 0.0001(5) -0.0098(5) -0.0030(5)
C61 0.025(2) 0.0201(18) 0.016(2) 0.0044(13) -0.0066(15) -0.0132(16)
C62 0.027(2) 0.0223(18) 0.0211(18) 0.0016(15) -0.0065(16) -0.0121(17)
C63 0.033(2) 0.0276(19) 0.0231(17) 0.0100(14) -0.0113(15) -0.0188(17)
C64 0.034(2) 0.0215(16) 0.033(2) 0.0103(14) -0.0168(16) -0.0172(15)
C65 0.033(2) 0.0199(15) 0.029(2) 0.0042(14) -0.0123(16) -0.0142(14)
C66 0.023(2) 0.0188(15) 0.022(3) 0.0055(14) -0.0082(17) -0.0104(14)
F11 0.0312(18) 0.0271(16) 0.0209(11) 0.0021(13) -0.0015(13) -0.0157(13)
F12 0.051(2) 0.0429(17) 0.0285(11) 0.0145(11) -0.0083(12) -0.0335(16)
F13 0.0566(19) 0.0280(13) 0.0449(18) 0.0171(11) -0.0257(15) -0.0305(13)
F14 0.0407(15) 0.0164(9) 0.0480(19) -0.0008(11) -0.0112(13) -0.0104(9)
F15 0.0278(13) 0.0207(12) 0.0271(19) 0.0011(13) -0.0006(14) -0.0095(9)
C61A 0.032(5) 0.021(4) 0.022(5) 0.005(3) -0.014(3) -0.014(3)
C62A 0.034(5) 0.028(4) 0.019(4) 0.008(3) -0.010(3) -0.021(4)
C63A 0.045(5) 0.038(4) 0.033(4) 0.016(3) -0.020(3) -0.030(4)
C64A 0.050(5) 0.033(4) 0.036(4) 0.015(3) -0.024(3) -0.031(4)
C65A 0.039(5) 0.020(3) 0.038(5) 0.012(3) -0.022(3) -0.015(3)
C66A 0.031(5) 0.026(3) 0.027(5) 0.007(3) -0.012(3) -0.013(3)
F11A 0.036(4) 0.036(4) 0.023(2) 0.005(3) -0.005(3) -0.020(3)
F12A 0.061(5) 0.067(5) 0.034(3) 0.026(3) -0.019(3) -0.049(4)
F13A 0.084(6) 0.046(4) 0.059(5) 0.030(3) -0.042(4) -0.051(4)
F14A 0.058(4) 0.022(2) 0.063(5) 0.005(3) -0.026(4) -0.019(2)
F15A 0.032(4) 0.020(2) 0.034(5) 0.003(3) -0.009(4) -0.007(2)
O1 0.0250(7) 0.0237(7) 0.0195(6) -0.0027(5) -0.0014(5) -0.0141(6)
C1 0.0255(9) 0.0247(9) 0.0159(8) -0.0020(7) -0.0002(7) -0.0124(8)
C2 0.0268(10) 0.0320(11) 0.0320(11) -0.0005(9) -0.0031(9) -0.0079(9)
C3 0.0403(12) 0.0324(11) 0.0225(10) 0.0067(8) -0.0061(9) -0.0174(10)
C4 0.0386(12) 0.0372(12) 0.0258(10) -0.0106(9) 0.0020(9) -0.0233(10)
N2 0.0231(7) 0.0167(7) 0.0179(7) 0.0006(6) -0.0077(6) -0.0066(6)
C11 0.0246(9) 0.0209(9) 0.0276(10) -0.0030(7) -0.0071(8) -0.0105(7)
C12 0.0277(10) 0.0197(9) 0.0244(9) -0.0003(7) -0.0110(8) -0.0079(7)
C13 0.0431(12) 0.0245(10) 0.0259(10) -0.0045(8) -0.0139(9) -0.0118(9)
C14 0.0523(14) 0.0289(11) 0.0185(9) -0.0018(8) -0.0114(9) -0.0123(10)
C15 0.0398(12) 0.0250(10) 0.0181(9) 0.0030(7) -0.0082(8) -0.0096(9)
C16 0.0253(9) 0.0178(8) 0.0181(8) 0.0013(7) -0.0057(7) -0.0055(7)
C17 0.0282(9) 0.0209(9) 0.0182(8) 0.0018(7) -0.0040(7) -0.0110(8)
N3 0.0222(7) 0.0179(7) 0.0178(7) 0.0010(6) -0.0047(6) -0.0089(6)
C21 0.0242(9) 0.0185(8) 0.0171(8) 0.0029(6) -0.0047(7) -0.0106(7)
C22 0.0257(9) 0.0225(9) 0.0175(8) 0.0038(7) -0.0055(7) -0.0124(7)
C23 0.0326(10) 0.0251(9) 0.0224(9) 0.0015(7) -0.0068(8) -0.0176(8)
C24 0.0367(11) 0.0204(9) 0.0257(10) -0.0012(7) -0.0049(8) -0.0143(8)
C25 0.0284(10) 0.0204(9) 0.0258(10) 0.0018(7) -0.0047(8) -0.0085(8)
C26 0.0244(9) 0.0207(9) 0.0193(8) 0.0042(7) -0.0041(7) -0.0095(7)
C221 0.0252(9) 0.0243(9) 0.0249(9) 0.0040(7) -0.0077(7) -0.0135(8)
C222 0.0272(10) 0.0298(10) 0.0311(11) 0.0031(8) -0.0058(8) -0.0154(9)
C223 0.0366(11) 0.0329(11) 0.0322(11) 0.0094(9) -0.0180(9) -0.0193(10)
C261 0.0251(9) 0.0223(9) 0.0267(10) 0.0044(7) -0.0088(8) -0.0086(8)
C262 0.0269(10) 0.0237(10) 0.0404(12) 0.0041(9) -0.0075(9) -0.0092(8)
C263 0.0328(12) 0.0426(13) 0.0276(11) 0.0064(10) -0.0122(9) -0.0098(10)
N4 0.0198(7) 0.0215(7) 0.0258(8) -0.0039(6) -0.0048(6) -0.0112(6)
C31 0.0196(17) 0.0181(18) 0.026(2) -0.0010(15) -0.0055(15) -0.0097(14)
C32 0.0240(19) 0.028(2) 0.0233(19) -0.0001(15) -0.0045(14) -0.0169(17)
C33 0.0295(19) 0.042(2) 0.0289(19) -0.0030(16) -0.0006(15) -0.0220(18)
C34 0.0221(19) 0.048(3) 0.037(2) -0.0122(19) -0.0001(16) -0.0163(18)
C35 0.0205(17) 0.033(2) 0.039(2) -0.0047(18) -0.0059(17) -0.0114(15)
C36 0.0234(17) 0.0247(19) 0.028(2) -0.0012(15) -0.0079(15) -0.0122(14)
C321 0.033(3) 0.032(2) 0.0310(19) 0.0114(16) -0.0130(18) -0.022(2)
C322 0.036(3) 0.033(3) 0.040(3) 0.004(2) -0.011(2) -0.017(2)
C323 0.069(4) 0.036(2) 0.032(2) 0.0139(17) -0.013(2) -0.037(3)
C361 0.024(2) 0.0255(17) 0.039(3) 0.0068(19) -0.017(2) -0.0117(16)
C362 0.039(4) 0.034(2) 0.038(3) 0.007(2) -0.020(3) -0.016(3)
C363 0.037(2) 0.0264(18) 0.073(4) 0.014(2) -0.032(2) -0.0140(17)
C31A 0.021(3) 0.020(3) 0.027(3) -0.007(2) -0.004(2) -0.012(2)
C32A 0.029(3) 0.033(4) 0.028(3) -0.006(2) -0.005(2) -0.019(3)
C33A 0.026(3) 0.054(4) 0.034(3) -0.013(3) 0.002(2) -0.021(3)
C34A 0.019(3) 0.067(5) 0.041(4) -0.012(3) 0.000(3) -0.018(3)
C35A 0.021(2) 0.050(4) 0.041(3) -0.015(3) -0.006(2) -0.011(3)
C36A 0.018(2) 0.027(3) 0.029(3) -0.008(2) -0.006(2) -0.007(2)
C21C 0.030(4) 0.036(4) 0.027(3) 0.001(3) -0.003(3) -0.025(3)
C22C 0.047(6) 0.037(4) 0.042(4) 0.001(4) -0.008(4) -0.027(4)
C23C 0.064(5) 0.053(5) 0.031(3) 0.005(3) -0.003(3) -0.043(4)
C61C 0.023(3) 0.028(3) 0.031(3) -0.005(3) -0.011(3) -0.007(2)
C62C 0.039(4) 0.028(3) 0.055(5) 0.001(3) -0.030(3) -0.011(2)
C63C 0.043(6) 0.030(3) 0.036(5) -0.002(4) -0.017(4) -0.016(4)

loop_
_atom_type_symbol
_atom_type_description
_atom_type_scat_dispersion_real
_atom_type_scat_dispersion_imag
_atom_type_scat_source
C C 0.0033 0.0016 'International Tables Vol C Tables 4.2.6.8 and 6.1.1.4'
H H 0.0000 0.0000 'International Tables Vol C Tables 4.2.6.8 and 6.1.1.4'
B B 0.0013 0.0007 'International Tables Vol C Tables 4.2.6.8 and 6.1.1.4'
N N 0.0061 0.0033 'International Tables Vol C Tables 4.2.6.8 and 6.1.1.4'
O O 0.0106 0.0060 'International Tables Vol C Tables 4.2.6.8 and 6.1.1.4'
F F 0.0171 0.0103 'International Tables Vol C Tables 4.2.6.8 and 6.1.1.4'
Mo Mo -1.6832 0.6857 'International Tables Vol C Tables 4.2.6.8 and 6.1.1.4'

loop_
_geom_angle_atom_site_label_1
_geom_angle_atom_site_label_2
_geom_angle_atom_site_label_3
_geom_angle
N1 Mo1 O1 114.79(7)
N1 Mo1 N4 102.39(7)
O1 Mo1 N4 102.09(6)
N1 Mo1 N3 107.64(7)
O1 Mo1 N3 95.95(6)
N4 Mo1 N3 134.09(7)
N1 Mo1 N2 90.05(6)
O1 Mo1 N2 154.96(6)
N4 Mo1 N2 73.94(6)
N3 Mo1 N2 72.15(6)
B1 N1 Mo1 173.87(13)
N1 B1 C51 112.43(15)
N1 B1 C41 103.61(14)
C51 B1 C41 113.36(15)
N1 B1 C61 110.9(3)
C51 B1 C61 105.3(4)
C41 B1 C61 111.4(2)
N1 B1 C61A 105.0(7)
C51 B1 C61A 101.2(7)
C41 B1 C61A 121.2(4)
C46 C41 C42 113.08(17)
C46 C41 B1 120.00(16)
C42 C41 B1 126.91(16)
F1 C42 C43 115.15(17)
F1 C42 C41 121.12(17)
C43 C42 C41 123.73(18)
F2 C43 C44 119.60(18)
F2 C43 C42 120.49(18)
C44 C43 C42 119.89(18)
F3 C44 C45 120.43(19)
F3 C44 C43 120.71(19)
C45 C44 C43 118.86(18)
F4 C45 C44 119.80(18)
F4 C45 C46 121.08(19)
C44 C45 C46 119.11(18)
F5 C46 C45 115.60(17)
F5 C46 C41 119.10(17)
C45 C46 C41 125.28(18)
C52 C51 C56 113.84(17)
C52 C51 B1 126.96(16)
C56 C51 B1 119.09(16)
F6 C52 C51 120.95(16)
F6 C52 C53 115.41(17)
C51 C52 C53 123.64(18)
F7 C53 C54 120.21(17)
F7 C53 C52 119.92(18)
C54 C53 C52 119.86(19)
F8 C54 C53 120.54(19)
F8 C54 C55 120.33(19)
C53 C54 C55 119.13(18)
F9 C55 C56 120.85(19)
F9 C55 C54 120.01(18)
C56 C55 C54 119.13(18)
F10 C56 C55 116.78(17)
F10 C56 C51 118.88(17)
C55 C56 C51 124.32(19)
C62 C61 C66 113.1(4)
C62 C61 B1 117.7(4)
C66 C61 B1 128.6(4)
F11 C62 C63 116.0(4)
F11 C62 C61 118.9(4)
C63 C62 C61 125.0(4)
F12 C63 C64 120.3(3)
F12 C63 C62 121.2(4)
C64 C63 C62 118.5(4)
F13 C64 C65 120.8(4)
F13 C64 C63 119.9(4)
C65 C64 C63 119.4(3)
F14 C65 C64 118.9(3)
F14 C65 C66 121.0(4)
C64 C65 C66 120.1(4)
F15 C66 C65 114.7(4)
F15 C66 C61 121.7(4)
C65 C66 C61 123.7(4)
C62A C61A C66A 114.5(8)
C62A C61A B1 120.8(7)
C66A C61A B1 124.7(8)
F11A C62A C61A 119.6(8)
F11A C62A C63A 116.4(8)
C61A C62A C63A 123.9(8)
F12A C63A C64A 120.3(7)
F12A C63A C62A 120.7(8)
C64A C63A C62A 119.0(7)
F13A C64A C63A 120.3(7)
F13A C64A C65A 118.5(8)
C63A C64A C65A 121.1(7)
F14A C65A C64A 121.7(7)
F14A C65A C66A 120.9(8)
C64A C65A C66A 117.4(7)
F15A C66A C61A 121.4(9)
F15A C66A C65A 114.5(8)
C61A C66A C65A 124.1(8)
C1 O1 Mo1 176.39(13)
O1 C1 C3 106.95(16)
O1 C1 C2 106.41(16)
C3 C1 C2 111.52(18)
O1 C1 C4 108.04(15)
C3 C1 C4 111.92(18)
C2 C1 C4 111.66(18)
C1 C2 H2A 109.5
C1 C2 H2B 109.5
H2A C2 H2B 109.5
C1 C2 H2C 109.5
H2A C2 H2C 109.5
H2B C2 H2C 109.5
C1 C3 H3A 109.5
C1 C3 H3B 109.5
H3A C3 H3B 109.5
C1 C3 H3C 109.5
H3A C3 H3C 109.5
H3B C3 H3C 109.5
C1 C4 H4A 109.5
C1 C4 H4B 109.5
H4A C4 H4B 109.5
C1 C4 H4C 109.5
H4A C4 H4C 109.5
H4B C4 H4C 109.5
C16 N2 C12 121.92(17)
C16 N2 Mo1 119.87(12)
C12 N2 Mo1 118.14(13)
N4 C11 C12 108.56(16)
N4 C11 H11A 110.0
C12 C11 H11A 110.0
N4 C11 H11B 110.0
C12 C11 H11B 110.0
H11A C11 H11B 108.4
N2 C12 C13 120.0(2)
N2 C12 C11 110.84(16)
C13 C12 C11 129.13(19)
C12 C13 C14 118.7(2)
C12 C13 H13 120.6
C14 C13 H13 120.6
C15 C14 C13 120.68(19)
C15 C14 H14 119.7
C13 C14 H14 119.7
C14 C15 C16 117.8(2)
C14 C15 H15 121.1
C16 C15 H15 121.1
N2 C16 C15 120.80(19)
N2 C16 C17 111.56(16)
C15 C16 C17 127.64(19)
N3 C17 C16 107.36(16)
N3 C17 H17A 110.2
C16 C17 H17A 110.2
N3 C17 H17B 110.2
C16 C17 H17B 110.2
H17A C17 H17B 108.5
C21 N3 C17 113.28(15)
C21 N3 Mo1 126.58(12)
C17 N3 Mo1 118.28(12)
C22 C21 C26 120.28(17)
C22 C21 N3 120.57(16)
C26 C21 N3 119.12(16)
C23 C22 C21 118.38(18)
C23 C22 C221 118.48(17)
C21 C22 C221 123.13(17)
C24 C23 C22 121.70(19)
C24 C23 H23 119.2
C22 C23 H23 119.2
C23 C24 C25 119.65(18)
C23 C24 H24 120.2
C25 C24 H24 120.2
C24 C25 C26 121.48(19)
C24 C25 H25 119.3
C26 C25 H25 119.3
C25 C26 C21 118.49(18)
C25 C26 C261 119.57(17)
C21 C26 C261 121.88(17)
C22 C221 C223 112.20(17)
C22 C221 C222 110.39(16)
C223 C221 C222 109.34(17)
C22 C221 H221 108.3
C223 C221 H221 108.3
C222 C221 H221 108.3
C221 C222 H22A 109.5
C221 C222 H22B 109.5
H22A C222 H22B 109.5
C221 C222 H22C 109.5
H22A C222 H22C 109.5
H22B C222 H22C 109.5
C221 C223 H22D 109.5
C221 C223 H22E 109.5
H22D C223 H22E 109.5
C221 C223 H22F 109.5
H22D C223 H22F 109.5
H22E C223 H22F 109.5
C26 C261 C262 113.61(17)
C26 C261 C263 109.61(18)
C262 C261 C263 109.16(17)
C26 C261 H261 108.1
C262 C261 H261 108.1
C263 C261 H261 108.1
C261 C262 H26A 109.5
C261 C262 H26B 109.5
H26A C262 H26B 109.5
C261 C262 H26C 109.5
H26A C262 H26C 109.5
H26B C262 H26C 109.5
C261 C263 H26D 109.5
C261 C263 H26E 109.5
H26D C263 H26E 109.5
C261 C263 H26F 109.5
H26D C263 H26F 109.5
H26E C263 H26F 109.5
C31A N4 C11 115.2(3)
C31 N4 C11 116.7(2)
C31A N4 Mo1 123.1(3)
C31 N4 Mo1 127.1(2)
C11 N4 Mo1 115.71(12)
C32 C31 C36 120.5(4)
C32 C31 N4 121.1(4)
C36 C31 N4 118.3(4)
C33 C32 C31 118.3(4)
C33 C32 C321 119.9(4)
C31 C32 C321 121.3(4)
C34 C33 C32 121.3(4)
C34 C33 H33 119.4
C32 C33 H33 119.4
C35 C34 C33 120.3(4)
C35 C34 H34 119.8
C33 C34 H34 119.8
C34 C35 C36 121.1(4)
C34 C35 H35 119.4
C36 C35 H35 119.4
C35 C36 C31 118.4(4)
C35 C36 C361 118.4(4)
C31 C36 C361 123.2(4)
C32 C321 C322 108.0(4)
C32 C321 C323 114.6(4)
C322 C321 C323 107.9(4)
C32 C321 H321 108.7
C322 C321 H321 108.7
C323 C321 H321 108.7
C321 C322 H32A 109.5
C321 C322 H32B 109.5
H32A C322 H32B 109.5
C321 C322 H32C 109.5
H32A C322 H32C 109.5
H32B C322 H32C 109.5
C321 C323 H32D 109.5
C321 C323 H32E 109.5
H32D C323 H32E 109.5
C321 C323 H32F 109.5
H32D C323 H32F 109.5
H32E C323 H32F 109.5
C36 C361 C363 111.8(4)
C36 C361 C362 111.3(4)
C363 C361 C362 109.2(4)
C36 C361 H361 108.1
C363 C361 H361 108.1
C362 C361 H361 108.1
C361 C362 H36A 109.5
C361 C362 H36B 109.5
H36A C362 H36B 109.5
C361 C362 H36C 109.5
H36A C362 H36C 109.5
H36B C362 H36C 109.5
C361 C363 H36D 109.5
C361 C363 H36E 109.5
H36D C363 H36E 109.5
C361 C363 H36F 109.5
H36D C363 H36F 109.5
H36E C363 H36F 109.5
C32A C31A C36A 121.7(6)
C32A C31A N4 113.2(6)
C36A C31A N4 125.1(6)
C33A C32A C31A 118.2(7)
C33A C32A C21C 119.8(7)
C31A C32A C21C 121.8(6)
C34A C33A C32A 120.4(7)
C34A C33A H33A 119.8
C32A C33A H33A 119.8
C33A C34A C35A 121.1(6)
C33A C34A H34A 119.5
C35A C34A H34A 119.5
C34A C35A C36A 121.5(7)
C34A C35A H35A 119.3
C36A C35A H35A 119.3
C35A C36A C31A 116.8(7)
C35A C36A C61C 119.1(6)
C31A C36A C61C 124.0(6)
C32A C21C C23C 114.6(6)
C32A C21C C22C 109.2(6)
C23C C21C C22C 108.1(7)
C32A C21C H21C 108.3
C23C C21C H21C 108.3
C22C C21C H21C 108.3
C21C C22C H22G 109.5
C21C C22C H22H 109.5
H22G C22C H22H 109.5
C21C C22C H22I 109.5
H22G C22C H22I 109.5
H22H C22C H22I 109.5
C21C C23C H23A 109.5
C21C C23C H23B 109.5
H23A C23C H23B 109.5
C21C C23C H23C 109.5
H23A C23C H23C 109.5
H23B C23C H23C 109.5
C36A C61C C62C 113.6(6)
C36A C61C C63C 110.5(6)
C62C C61C C63C 107.3(7)
C36A C61C H61C 108.4
C62C C61C H61C 108.4
C63C C61C H61C 108.4
C61C C62C H62A 109.5
C61C C62C H62B 109.5
H62A C62C H62B 109.5
C61C C62C H62C 109.5
H62A C62C H62C 109.5
H62B C62C H62C 109.5
C61C C63C H63A 109.5
C61C C63C H63B 109.5
H63A C63C H63B 109.5
C61C C63C H63C 109.5
H63A C63C H63C 109.5
H63B C63C H63C 109.5

loop_
_geom_bond_atom_site_label_1
_geom_bond_atom_site_label_2
_geom_bond_distance
Mo1 N1 1.7116(16)
Mo1 O1 1.8232(13)
Mo1 N4 2.0107(15)
Mo1 N3 2.0305(16)
Mo1 N2 2.1874(16)
N1 B1 1.582(3)
B1 C51 1.645(3)
B1 C41 1.647(3)
B1 C61 1.655(5)
B1 C61A 1.666(10)
C41 C46 1.388(3)
C41 C42 1.391(3)
C42 F1 1.348(2)
C42 C43 1.389(3)
C43 F2 1.342(2)
C43 C44 1.379(3)
C44 F3 1.338(2)
C44 C45 1.374(3)
C45 F4 1.346(2)
C45 C46 1.378(3)
C46 F5 1.358(2)
C51 C52 1.381(3)
C51 C56 1.395(3)
C52 F6 1.349(2)
C52 C53 1.387(3)
C53 F7 1.343(2)
C53 C54 1.373(3)
C54 F8 1.341(2)
C54 C55 1.378(3)
C55 F9 1.341(2)
C55 C56 1.378(3)
C56 F10 1.353(2)
C61 C62 1.392(6)
C61 C66 1.394(5)
C62 F11 1.357(5)
C62 C63 1.390(5)
C63 F12 1.336(4)
C63 C64 1.379(5)
C64 F13 1.346(4)
C64 C65 1.370(5)
C65 F14 1.342(4)
C65 C66 1.385(5)
C66 F15 1.349(4)
C61A C62A 1.377(10)
C61A C66A 1.383(10)
C62A F11A 1.360(9)
C62A C63A 1.380(9)
C63A F12A 1.349(9)
C63A C64A 1.365(9)
C64A F13A 1.356(8)
C64A C65A 1.369(9)
C65A F14A 1.329(9)
C65A C66A 1.406(10)
C66A F15A 1.351(9)
O1 C1 1.457(2)
C1 C3 1.515(3)
C1 C2 1.519(3)
C1 C4 1.520(3)
C2 H2A 0.9800
C2 H2B 0.9800
C2 H2C 0.9800
C3 H3A 0.9800
C3 H3B 0.9800
C3 H3C 0.9800
C4 H4A 0.9800
C4 H4B 0.9800
C4 H4C 0.9800
N2 C16 1.335(3)
N2 C12 1.345(2)
C11 N4 1.468(2)
C11 C12 1.506(3)
C11 H11A 0.9900
C11 H11B 0.9900
C12 C13 1.384(3)
C13 C14 1.387(3)
C13 H13 0.9500
C14 C15 1.386(3)
C14 H14 0.9500
C15 C16 1.392(3)
C15 H15 0.9500
C16 C17 1.497(3)
C17 N3 1.469(2)
C17 H17A 0.9900
C17 H17B 0.9900
N3 C21 1.442(2)
C21 C22 1.413(3)
C21 C26 1.423(3)
C22 C23 1.397(3)
C22 C221 1.519(3)
C23 C24 1.381(3)
C23 H23 0.9500
C24 C25 1.384(3)
C24 H24 0.9500
C25 C26 1.392(3)
C25 H25 0.9500
C26 C261 1.521(3)
C221 C223 1.535(3)
C221 C222 1.539(3)
C221 H221 1.0000
C222 H22A 0.9800
C222 H22B 0.9800
C222 H22C 0.9800
C223 H22D 0.9800
C223 H22E 0.9800
C223 H22F 0.9800
C261 C262 1.532(3)
C261 C263 1.534(3)
C261 H261 1.0000
C262 H26A 0.9800
C262 H26B 0.9800
C262 H26C 0.9800
C263 H26D 0.9800
C263 H26E 0.9800
C263 H26F 0.9800
N4 C31A 1.443(8)
N4 C31 1.466(5)
C31 C32 1.410(5)
C31 C36 1.413(6)
C32 C33 1.398(5)
C32 C321 1.511(5)
C33 C34 1.378(6)
C33 H33 0.9500
C34 C35 1.373(6)
C34 H34 0.9500
C35 C36 1.399(6)
C35 H35 0.9500
C36 C361 1.522(6)
C321 C322 1.537(7)
C321 C323 1.547(6)
C321 H321 1.0000
C322 H32A 0.9800
C322 H32B 0.9800
C322 H32C 0.9800
C323 H32D 0.9800
C323 H32E 0.9800
C323 H32F 0.9800
C361 C363 1.529(6)
C361 C362 1.541(7)
C361 H361 1.0000
C362 H36A 0.9800
C362 H36B 0.9800
C362 H36C 0.9800
C363 H36D 0.9800
C363 H36E 0.9800
C363 H36F 0.9800
C31A C32A 1.407(8)
C31A C36A 1.415(8)
C32A C33A 1.396(8)
C32A C21C 1.509(9)
C33A C34A 1.372(9)
C33A H33A 0.9500
C34A C35A 1.373(9)
C34A H34A 0.9500
C35A C36A 1.398(7)
C35A H35A 0.9500
C36A C61C 1.518(8)
C21C C23C 1.540(8)
C21C C22C 1.557(9)
C21C H21C 1.0000
C22C H22G 0.9800
C22C H22H 0.9800
C22C H22I 0.9800
C23C H23A 0.9800
C23C H23B 0.9800
C23C H23C 0.9800
C61C C62C 1.539(8)
C61C C63C 1.540(10)
C61C H61C 1.0000
C62C H62A 0.9800
C62C H62B 0.9800
C62C H62C 0.9800
C63C H63A 0.9800
C63C H63B 0.9800
C63C H63C 0.9800
